data_4076042
loop_
_publ_author_name
'Bruce, Michael I.'
'Low, Paul J.'
'Hartl, Franti\<sek'
'Humphrey, Paul A.'
'de Montigny, Fr\'ed\'eric'
'Jevric, Martyn'
'Lapinte, Claude'
'Perkins, Gary J.'
'Roberts, Rachel L.'
'Skelton, Brian W.'
'White, Allan H.'

_publ_section_title
;
 Syntheses, Structures, Some Reactions, and Electrochemical Oxidation of
 Ferrocenylethynyl Complexes of Iron, Ruthenium, and Osmium
;
_journal_issue 22
_journal_name_full Organometallics
_journal_page_first 5241
_journal_paper_doi 10.1021/om050483l
_journal_volume 24
_journal_year 2005
_chemical_formula_moiety 'C49 H38 Fe1 N4 P2 Ru, C H2 Cl2'
_chemical_formula_sum 'C50 H40 Cl2 Fe N4 P2 Ru'
_chemical_formula_weight 986.67
_space_group_IT_number 14
_symmetry_cell_setting monoclinic
_symmetry_space_group_name_Hall '-P 2yn'
_symmetry_space_group_name_H-M 'P 1 21/n 1'
_cell_angle_alpha 90.00000
_cell_angle_beta 96.774(2)
_cell_angle_gamma 90.00000
_cell_formula_units_Z 4
_cell_length_a 8.9587(6)
_cell_length_b 19.2810(10)
_cell_length_c 25.191(2)
_cell_measurement_reflns_used 8192
_cell_measurement_temperature 150(2)
_cell_measurement_theta_max 24.5
_cell_measurement_theta_min 1.33
_cell_volume 4320.9(5)
_computing_cell_refinement 'Siemens SAINT (Siemens, 1995)'
_computing_data_collection 'Siemens SMART (Siemens, 1995)'
_computing_data_reduction 'xtal ADDREF SORTRF'
_computing_molecular_graphics xtal
_computing_publication_material 'xtal BONDLA CIFIO'
_computing_structure_refinement 'xtal CRYLSQ'
_computing_structure_solution xtal
_diffrn_ambient_temperature 150(2)
_diffrn_measured_fraction_theta_full 1.0
_diffrn_measured_fraction_theta_max 1.0
_diffrn_measurement_device_type
;
Bruker SMART CCD diffractometer
;
_diffrn_measurement_method '\w scans'
_diffrn_radiation_detector 'CCD area detector'
_diffrn_radiation_monochromator graphite
_diffrn_radiation_source 'sealed tube'
_diffrn_radiation_type 'Mo K\a'
_diffrn_radiation_wavelength .71073
_diffrn_reflns_av_R_equivalents .043
_diffrn_reflns_av_sigmaI/netI .087
_diffrn_reflns_limit_h_max 15
_diffrn_reflns_limit_h_min -15
_diffrn_reflns_limit_k_max 32
_diffrn_reflns_limit_k_min -32
_diffrn_reflns_limit_l_max 43
_diffrn_reflns_limit_l_min -43
_diffrn_reflns_number 89959
_diffrn_reflns_theta_full 37.5
_diffrn_reflns_theta_max 37.5
_diffrn_reflns_theta_min 1.33
_diffrn_standards_decay_% 0
_diffrn_standards_number 0
_exptl_absorpt_coefficient_mu .924
_exptl_absorpt_correction_T_max .83
_exptl_absorpt_correction_T_min .72
_exptl_absorpt_correction_type multi-scan
_exptl_absorpt_process_details
;
 SADABS; Sheldrick, 1996
;
_exptl_crystal_colour dark
_exptl_crystal_density_diffrn 1.517
_exptl_crystal_density_method 'not measured'
_exptl_crystal_description slab
_exptl_crystal_F_000 2008
_exptl_crystal_size_max .26
_exptl_crystal_size_mid .24
_exptl_crystal_size_min .13
_refine_diff_density_max 1.607
_refine_diff_density_min -1.744
_refine_ls_extinction_method none
_refine_ls_goodness_of_fit_all 1.02
_refine_ls_goodness_of_fit_ref 1.071
_refine_ls_hydrogen_treatment noref
_refine_ls_matrix_type full
_refine_ls_number_constraints 0
_refine_ls_number_parameters 541
_refine_ls_number_reflns 16335
_refine_ls_number_restraints 0
_refine_ls_R_factor_all .073
_refine_ls_R_factor_gt .044
_refine_ls_shift/su_max .03
_refine_ls_shift/su_mean .008
_refine_ls_structure_factor_coef F
_refine_ls_weighting_scheme calc
_refine_ls_wR_factor_all .075
_refine_ls_wR_factor_ref .067
_reflns_d_resolution_high .583
_reflns_d_resolution_low 15.225
_reflns_Friedel_coverage 0
_reflns_limit_h_max 15
_reflns_limit_h_min 0
_reflns_limit_k_max 32
_reflns_limit_k_min 0
_reflns_limit_l_max 42
_reflns_limit_l_min -43
_reflns_number_gt 16335
_reflns_number_total 22790
_reflns_threshold_expression 'F    > 4.00 sig(F   )'
_cod_data_source_file om050483lsi20050611_121017.cif
_cod_data_source_block br875
_cod_original_sg_symbol_Hall -p_2yn
_cod_original_sg_symbol_H-M P_1_21/n_1
_cod_original_formula_sum 'C50 H40 Cl2 Fe1 N4 P2 Ru1'
_cod_database_code 4076042

loop_
_symmetry_equiv_pos_as_xyz
+x,+y,+z
1/2-x,1/2+y,1/2-z
-x,-y,-z
1/2+x,1/2-y,1/2+z

loop_
_atom_site_label
_atom_site_fract_x
_atom_site_fract_y
_atom_site_fract_z
_atom_site_U_iso_or_equiv
_atom_site_adp_type
_atom_site_occupancy
Ru .483277(17) .301074(8) .112608(6) .01331(6) Uani 1.00000
Fe .78644(4) .133697(17) -.040604(14) .02051(14) Uani 1.00000
P1 .66044(6) .24677(3) .17421(2) .0154(2) Uani 1.00000
C111 .6152(3) .24731(11) .24343(9) .0204(8) Uani 1.00000
C112 .4827(3) .21538(14) .25529(10) .0278(11) Uani 1.00000
C113 .4417(3) .21625(17) .30714(11) .0358(13) Uani 1.00000
C114 .5326(4) .24961(19) .34719(11) .0431(16) Uani 1.00000
C115 .6638(4) .2804(2) .33645(11) .0410(15) Uani 1.00000
C116 .7061(3) .27955(16) .28477(10) .0316(12) Uani 1.00000
C121 .7182(2) .15617(11) .16599(8) .0171(8) Uani 1.00000
C122 .6057(2) .10561(12) .16053(9) .0209(9) Uani 1.00000
C123 .6396(3) .03708(12) .15021(10) .0254(10) Uani 1.00000
C124 .7862(3) .01781(12) .14532(10) .0256(10) Uani 1.00000
C125 .8999(3) .06648(12) .15233(10) .0233(9) Uani 1.00000
C126 .8660(2) .13570(12) .16277(9) .0207(9) Uani 1.00000
C10 .8397(2) .29457(11) .17768(9) .0197(8) Uani 1.00000
C20 .8635(2) .31853(11) .12130(9) .0187(8) Uani 1.00000
P2 .68975(6) .36424(3) .09442(2) .0145(2) Uani 1.00000
C211 .7161(2) .44717(11) .13120(8) .0180(8) Uani 1.00000
C212 .6738(3) .45382(12) .18269(9) .0221(9) Uani 1.00000
C213 .6940(3) .51551(14) .21083(10) .0278(11) Uani 1.00000
C214 .7593(3) .57168(14) .18855(11) .0320(12) Uani 1.00000
C215 .8042(3) .56606(13) .13811(11) .0311(12) Uani 1.00000
C216 .7826(3) .50439(12) .10940(10) .0241(9) Uani 1.00000
C221 .7234(2) .39269(10) .02805(8) .0163(7) Uani 1.00000
C222 .6037(3) .41862(11) -.00655(9) .0209(9) Uani 1.00000
C223 .6263(3) .44450(13) -.05631(10) .0270(10) Uani 1.00000
C224 .7705(3) .44405(13) -.07252(10) .0293(11) Uani 1.00000
C225 .8898(3) .41880(13) -.03868(11) .0264(10) Uani 1.00000
C226 .8674(3) .39293(12) .01124(10) .0218(9) Uani 1.00000
C1 .3847(2) .16968(11) .04857(9) .0177(8) Uani 1.00000
C11 .3011(2) .14699(11) .09083(9) .0201(8) Uani 1.00000
N11 .2330(2) .12673(11) .12334(9) .0276(9) Uani 1.00000
C12 .3505(3) .12975(12) .00046(10) .0221(9) Uani 1.00000
N12 .3161(3) .09905(13) -.03829(10) .0345(11) Uani 1.00000
C2 .4784(2) .22673(10) .05229(8) .0153(7) Uani 1.00000
C3 .5550(2) .23728(10) .00343(8) .0154(7) Uani 1.00000
C4 .4802(2) .27022(11) -.03955(8) .0186(8) Uani 1.00000
C41 .3313(3) .29657(12) -.03778(9) .0226(9) Uani 1.00000
N41 .2117(3) .31792(13) -.03673(9) .0295(10) Uani 1.00000
C42 .5376(3) .27899(13) -.09031(10) .0252(10) Uani 1.00000
N42 .5767(3) .28594(15) -.13168(10) .0372(12) Uani 1.00000
C101 .2301(2) .30258(12) .09590(10) .0215(9) Uani 1.00000
C102 .2688(2) .28762(12) .15065(10) .0221(9) Uani 1.00000
C103 .3502(3) .34653(12) .17439(9) .0222(9) Uani 1.00000
C104 .3590(2) .39658(11) .13359(9) .0204(8) Uani 1.00000
C105 .2854(2) .36947(12) .08448(9) .0206(9) Uani 1.00000
C301 .7080(2) .21060(10) .00486(8) .0168(8) Uani 1.00000
C302 .8278(2) .23517(11) -.02343(9) .0200(8) Uani 1.00000
C303 .9579(2) .19542(13) -.00669(10) .0241(9) Uani 1.00000
C304 .9198(3) .14495(14) .03047(10) .0255(10) Uani 1.00000
C305 .7662(2) .15377(12) .03797(9) .0206(9) Uani 1.00000
C301' .6232(3) .10099(14) -.09873(11) .0306(11) Uani 1.00000
C302' .7520(4) .12277(17) -.12238(12) .0393(14) Uani 1.00000
C303' .8728(4) .0817(2) -.10059(15) .0484(18) Uani 1.00000
C304' .8188(4) .03385(16) -.06269(17) .0494(17) Uani 1.00000
C305' .6646(3) .04637(14) -.06264(13) .0353(13) Uani 1.00000
C0 .3513(6) .0093(3) .2344(2) .074(3) Uani 1.00000
Cl1 .20465(16) .04086(10) .26775(5) .0937(10) Uani 1.00000
Cl2 .41867(14) -.07090(8) .25700(6) .0826(8) Uani 1.00000
H112 .41961 .19246 .22729 .03400 Uiso 1.00000
H113 .35099 .19381 .31447 .04400 Uiso 1.00000
H114 .50436 .25137 .38271 .05300 Uiso 1.00000
H115 .72654 .30301 .36450 .05100 Uiso 1.00000
H116 .79748 .30171 .27761 .04000 Uiso 1.00000
H122 .50449 .11850 .16432 .02600 Uiso 1.00000
H123 .56090 .00291 .14603 .03200 Uiso 1.00000
H124 .80984 -.02898 .13722 .03200 Uiso 1.00000
H125 1.00130 .05299 .15046 .02900 Uiso 1.00000
H126 .94518 .16932 .16713 .02600 Uiso 1.00000
H10a .83528 .33460 .20021 .02500 Uiso 1.00000
H10b .92013 .26599 .19207 .02500 Uiso 1.00000
H20a .87971 .27912 .09978 .02400 Uiso 1.00000
H20b .94782 .34848 .12252 .02400 Uiso 1.00000
H212 .63125 .41512 .19904 .02800 Uiso 1.00000
H213 .66303 .51934 .24553 .03500 Uiso 1.00000
H214 .77316 .61411 .20789 .03900 Uiso 1.00000
H215 .85073 .60484 .12269 .03900 Uiso 1.00000
H216 .81419 .50104 .07462 .03000 Uiso 1.00000
H222 .50503 .41896 .00431 .02600 Uiso 1.00000
H223 .54317 .46214 -.07969 .03400 Uiso 1.00000
H224 .78565 .46117 -.10710 .03600 Uiso 1.00000
H225 .98851 .41983 -.04934 .03400 Uiso 1.00000
H226 .95021 .37493 .03469 .02700 Uiso 1.00000
H101 .17450 .27239 .07105 .02700 Uiso 1.00000
H102 .24671 .24631 .16876 .02800 Uiso 1.00000
H103 .39121 .35091 .21098 .02800 Uiso 1.00000
H104 .40565 .44106 .13833 .02500 Uiso 1.00000
H105 .27588 .39246 .05060 .02600 Uiso 1.00000
H302 .82059 .27203 -.04917 .02500 Uiso 1.00000
H303 1.05403 .20128 -.01851 .02900 Uiso 1.00000
H304 .98690 .11112 .04745 .03100 Uiso 1.00000
H305 .71210 .12687 .06111 .02600 Uiso 1.00000
H301' .52324 .11957 -.10658 .03800 Uiso 1.00000
H302' .75472 .15970 -.14843 .05000 Uiso 1.00000
H303' .97482 .08441 -.10910 .06200 Uiso 1.00000
H304' .87917 .00008 -.04169 .06400 Uiso 1.00000
H305' .59722 .02231 -.04172 .04400 Uiso 1.00000
H0a .43225 .04141 .23753 .09700 Uiso 1.00000
H0b .31509 .00481 .19662 .09700 Uiso 1.00000

loop_
_atom_site_aniso_label
_atom_site_aniso_U_11
_atom_site_aniso_U_22
_atom_site_aniso_U_33
_atom_site_aniso_U_12
_atom_site_aniso_U_13
_atom_site_aniso_U_23
Ru .01170(6) .01352(6) .01520(7) .00092(5) .00362(4) .00034(5)
Fe .01880(14) .01841(14) .02495(15) .00099(10) .00524(11) -.00622(11)
P1 .0151(2) .0159(2) .0156(2) .00110(16) .00272(17) .00080(16)
C111 .0244(10) .0205(9) .0167(8) .0074(7) .0039(7) .0024(7)
C112 .0289(12) .0319(12) .0242(11) .0057(9) .0094(9) .0067(9)
C113 .0374(14) .0466(16) .0264(12) .0123(12) .0159(11) .0114(11)
C114 .055(2) .0545(19) .0225(12) .0225(15) .0155(12) .0056(12)
C115 .0518(18) .0522(18) .0186(11) .0076(15) .0022(11) -.0008(11)
C116 .0364(14) .0402(14) .0179(10) .0042(11) .0021(9) -.0000(9)
C121 .0176(8) .0175(8) .0163(8) .0027(6) .0025(7) .0022(6)
C122 .0173(9) .0202(9) .0249(10) .0003(7) .0012(7) -.0002(7)
C123 .0263(11) .0205(10) .0286(11) -.0026(8) .0005(9) -.0025(8)
C124 .0311(12) .0182(9) .0275(11) .0043(8) .0036(9) -.0017(8)
C125 .0232(10) .0222(10) .0251(10) .0067(8) .0051(8) .0024(8)
C126 .0178(9) .0204(9) .0246(10) .0019(7) .0053(7) .0007(7)
C10 .0178(8) .0184(9) .0219(9) -.0010(7) -.0015(7) -.0000(7)
C20 .0143(8) .0188(8) .0234(9) -.0002(6) .0033(7) .0008(7)
P2 .0135(2) .0139(2) .0166(2) -.00011(15) .00412(16) -.00002(16)
C211 .0190(9) .0161(8) .0191(8) -.0008(6) .0030(7) -.0011(6)
C212 .0241(10) .0227(10) .0199(9) -.0024(8) .0043(8) -.0033(7)
C213 .0322(12) .0292(11) .0223(10) -.0025(9) .0052(9) -.0094(9)
C214 .0407(14) .0243(11) .0307(12) -.0048(10) .0028(11) -.0102(9)
C215 .0439(15) .0207(10) .0290(12) -.0077(10) .0050(11) -.0047(9)
C216 .0299(11) .0189(9) .0243(10) -.0055(8) .0060(9) -.0017(8)
C221 .0186(8) .0137(8) .0173(8) .0002(6) .0054(7) -.0012(6)
C222 .0207(9) .0185(9) .0239(10) .0009(7) .0038(7) .0029(7)
C223 .0295(11) .0261(11) .0257(11) .0034(9) .0046(9) .0070(9)
C224 .0419(14) .0240(10) .0246(11) .0030(10) .0148(10) .0065(8)
C225 .0270(11) .0230(10) .0327(12) .0018(8) .0177(9) .0047(9)
C226 .0193(9) .0208(9) .0264(10) .0006(7) .0079(8) .0021(8)
C1 .0154(8) .0179(8) .0200(9) -.0013(6) .0023(7) .0003(7)
C11 .0164(8) .0196(9) .0234(9) -.0019(7) -.0003(7) .0002(7)
N11 .0221(9) .0282(10) .0325(11) -.0058(7) .0036(8) .0033(8)
C12 .0206(9) .0208(9) .0248(10) -.0034(7) .0025(8) -.0027(8)
N12 .0338(12) .0357(12) .0340(12) -.0114(10) .0037(9) -.0108(10)
C2 .0133(7) .0148(8) .0177(8) .0021(6) .0016(6) .0004(6)
C3 .0151(8) .0140(7) .0175(8) -.0002(6) .0033(6) -.0018(6)
C4 .0191(9) .0185(9) .0187(9) .0014(7) .0047(7) .0014(7)
C41 .0243(10) .0234(10) .0202(9) .0022(8) .0023(8) .0023(7)
N41 .0245(10) .0356(11) .0277(10) .0071(8) .0004(8) .0028(8)
C42 .0266(11) .0257(10) .0235(10) .0030(8) .0043(8) .0034(8)
N42 .0415(14) .0466(14) .0250(10) .0067(11) .0095(10) .0070(10)
C101 .0117(7) .0234(9) .0300(10) .0019(7) .0044(7) -.0017(8)
C102 .0173(9) .0236(10) .0273(10) .0021(7) .0107(8) .0028(8)
C103 .0202(9) .0258(10) .0218(9) .0053(8) .0084(8) -.0015(8)
C104 .0185(9) .0177(9) .0259(10) .0048(7) .0063(7) -.0012(7)
C105 .0161(8) .0220(9) .0240(9) .0062(7) .0033(7) .0021(7)
C301 .0167(8) .0174(8) .0168(8) -.0002(6) .0039(6) -.0022(6)
C302 .0188(9) .0193(9) .0229(9) -.0026(7) .0067(7) -.0038(7)
C303 .0142(8) .0321(11) .0263(10) -.0019(8) .0040(7) -.0071(9)
C304 .0171(9) .0324(12) .0269(11) .0054(8) .0021(8) -.0018(9)
C305 .0170(8) .0227(9) .0223(9) .0049(7) .0032(7) .0013(7)
C301' .0350(13) .0288(12) .0275(11) -.0071(10) .0007(10) -.0113(9)
C302' .0466(17) .0434(16) .0305(13) -.0130(13) .0150(12) -.0183(12)
C303' .0411(17) .052(2) .056(2) -.0061(14) .0219(15) -.0348(16)
C304' .0459(18) .0272(13) .072(2) .0133(12) -.0036(16) -.0240(15)
C305' .0377(14) .0215(11) .0462(16) -.0042(10) .0031(12) -.0089(11)
C0 .069(3) .088(4) .066(3) -.004(3) .019(2) .026(3)
Cl1 .0709(8) .1498(15) .0629(7) .0187(9) .0183(6) .0278(9)
Cl2 .0568(6) .0991(10) .0908(9) -.0035(6) .0047(6) .0424(8)

loop_
_atom_type_symbol
_atom_type_oxidation_number
_atom_type_number_in_cell
_atom_type_scat_dispersion_real
_atom_type_scat_dispersion_imag
_atom_type_scat_source
C 0 200 .002 .002 'Int Tables Vol IV Tables 2.2B and 2.3.1'
H 0 160 0 0 'Int Tables Vol IV Tables 2.2B and 2.3.1'
Cl 0 8 .132 .159 'Int Tables Vol IV Tables 2.2B and 2.3.1'
Fe 0 4 .301 .845 'Int Tables Vol IV Tables 2.2B and 2.3.1'
N 0 16 .004 .003 'Int Tables Vol IV Tables 2.2B and 2.3.1'
P 0 8 .09 .095 'Int Tables Vol IV Tables 2.2B and 2.3.1'
Ru 0 4 -1.42 .836 'Int Tables Vol IV Tables 2.2B and 2.3.1'

loop_
_geom_angle_atom_site_label_1
_geom_angle_atom_site_label_2
_geom_angle_atom_site_label_3
_geom_angle
P1 Ru P2 82.55(2)
P1 Ru C2 97.49(5)
P1 Ru C101 136.01(6)
P1 Ru C102 102.24(6)
P1 Ru C103 95.12(6)
P1 Ru C104 121.90(6)
P1 Ru C105 156.81(6)
P2 Ru C2 99.59(6)
P2 Ru C101 140.19(6)
P2 Ru C102 152.47(6)
P2 Ru C103 115.81(6)
P2 Ru C104 92.59(6)
P2 Ru C105 104.35(6)
C2 Ru C101 86.50(8)
C2 Ru C102 106.52(8)
C2 Ru C103 143.65(8)
C2 Ru C104 140.03(8)
C2 Ru C105 103.00(8)
C101 Ru C102 36.41(9)
C101 Ru C103 61.35(8)
C101 Ru C104 61.22(8)
C101 Ru C105 36.77(8)
C102 Ru C103 37.27(8)
C102 Ru C104 61.64(8)
C102 Ru C105 61.62(8)
C103 Ru C104 36.81(8)
C103 Ru C105 61.84(8)
C104 Ru C105 37.05(8)
C301 Fe C302 41.26(9)
C301 Fe C303 68.64(9)
C301 Fe C304 68.71(9)
C301 Fe C305 41.11(8)
C301 Fe C301' 111.13(10)
C301 Fe C302' 127.83(11)
C301 Fe C303' 162.77(12)
C301 Fe C304' 155.18(13)
C301 Fe C305' 122.69(11)
C302 Fe C303 40.68(9)
C302 Fe C304 68.75(10)
C302 Fe C305 69.26(9)
C302 Fe C301' 123.21(10)
C302 Fe C302' 108.32(11)
C302 Fe C303' 123.82(13)
C302 Fe C304' 160.54(12)
C302 Fe C305' 158.30(10)
C303 Fe C304 40.60(10)
C303 Fe C305 68.54(9)
C303 Fe C301' 156.39(11)
C303 Fe C302' 119.58(12)
C303 Fe C303' 105.28(12)
C303 Fe C304' 122.67(12)
C303 Fe C305' 160.13(11)
C304 Fe C305 40.68(9)
C304 Fe C301' 162.89(11)
C304 Fe C302' 153.03(12)
C304 Fe C303' 117.87(12)
C304 Fe C304' 104.62(13)
C304 Fe C305' 124.25(11)
C305 Fe C301' 127.88(10)
C305 Fe C302' 165.50(11)
C305 Fe C303' 153.40(12)
C305 Fe C304' 118.39(13)
C305 Fe C305' 108.22(11)
C301' Fe C302' 40.61(13)
C301' Fe C303' 67.63(13)
C301' Fe C304' 67.98(13)
C301' Fe C305' 40.39(11)
C302' Fe C303' 39.95(14)
C302' Fe C304' 68.82(15)
C302' Fe C305' 68.42(13)
C303' Fe C304' 41.71(16)
C303' Fe C305' 68.37(14)
C304' Fe C305' 40.20(13)
Ru P1 C111 114.84(7)
Ru P1 C121 121.95(6)
Ru P1 C10 109.12(7)
C111 P1 C121 102.04(10)
C111 P1 C10 103.93(10)
C121 P1 C10 102.99(10)
P1 C111 C112 119.20(17)
P1 C111 C116 122.5(2)
C112 C111 C116 118.2(2)
C111 C112 C113 121.1(2)
C111 C112 H112 119.1
C113 C112 H112 119.7
C112 C113 C114 119.5(3)
C112 C113 H113 119.8
C114 C113 H113 120.7
C113 C114 C115 120.2(3)
C113 C114 H114 120.1
C115 C114 H114 119.7
C114 C115 C116 120.7(3)
C114 C115 H115 119.7
C116 C115 H115 119.6
C111 C116 C115 120.2(3)
C111 C116 H116 119.7
C115 C116 H116 120.1
P1 C121 C122 117.67(16)
P1 C121 C126 123.85(16)
C122 C121 C126 118.4(2)
C121 C122 C123 120.8(2)
C121 C122 H122 119.4
C123 C122 H122 119.9
C122 C123 C124 120.2(2)
C122 C123 H123 119.9
C124 C123 H123 119.8
C123 C124 C125 120.0(2)
C123 C124 H124 120.7
C125 C124 H124 119.4
C124 C125 C126 119.9(2)
C124 C125 H125 120.1
C126 C125 H125 120.0
C121 C126 C125 120.6(2)
C121 C126 H126 119.9
C125 C126 H126 119.5
P1 C10 C20 108.79(14)
P1 C10 H10a 109.40
P1 C10 H10b 110.30
C20 C10 H10a 109.0
C20 C10 H10b 110.4
H10a C10 H10b 108.9
C10 C20 P2 106.31(15)
C10 C20 H20a 109.5
C10 C20 H20b 110.5
P2 C20 H20a 110.49
P2 C20 H20b 110.80
H20a C20 H20b 109.2
Ru P2 C20 109.66(7)
Ru P2 C211 114.53(7)
Ru P2 C221 124.48(7)
C20 P2 C211 100.19(9)
C20 P2 C221 104.90(10)
C211 P2 C221 100.06(9)
P2 C211 C212 120.73(17)
P2 C211 C216 121.41(17)
C212 C211 C216 117.8(2)
C211 C212 C213 121.3(2)
C211 C212 H212 119.6
C213 C212 H212 119.1
C212 C213 C214 120.1(2)
C212 C213 H213 120.1
C214 C213 H213 119.8
C213 C214 C215 119.7(2)
C213 C214 H214 120.1
C215 C214 H214 120.2
C214 C215 C216 120.4(2)
C214 C215 H215 119.9
C216 C215 H215 119.7
C211 C216 C215 120.6(2)
C211 C216 H216 119.6
C215 C216 H216 119.8
P2 C221 C222 118.99(17)
P2 C221 C226 122.42(16)
C222 C221 C226 118.5(2)
C221 C222 C223 120.7(2)
C221 C222 H222 119.6
C223 C222 H222 119.7
C222 C223 C224 120.0(2)
C222 C223 H223 119.9
C224 C223 H223 120.1
C223 C224 C225 119.8(2)
C223 C224 H224 119.9
C225 C224 H224 120.2
C224 C225 C226 120.3(2)
C224 C225 H225 119.8
C226 C225 H225 120.0
C221 C226 C225 120.6(2)
C221 C226 H226 119.0
C225 C226 H226 120.3
C11 C1 C12 112.49(19)
C11 C1 C2 123.9(2)
C12 C1 C2 123.5(2)
C1 C11 N11 177.4(2)
C1 C12 N12 176.7(3)
Ru C2 C1 123.87(16)
Ru C2 C3 122.37(13)
C1 C2 C3 112.82(18)
C2 C3 C4 119.28(18)
C2 C3 C301 116.94(17)
C4 C3 C301 123.8(2)
C3 C4 C41 120.9(2)
C3 C4 C42 124.5(2)
C41 C4 C42 114.6(2)
C4 C41 N41 179.5(3)
C4 C42 N42 176.9(3)
Ru C101 C102 71.91(12)
Ru C101 C105 71.51(12)
Ru C101 H101 123.43
C102 C101 C105 109.3(2)
C102 C101 H101 124.5
C105 C101 H101 126.1
Ru C102 C101 71.68(13)
Ru C102 C103 70.85(13)
Ru C102 H102 122.35
C101 C102 C103 107.4(2)
C101 C102 H102 126.8
C103 C102 H102 125.8
Ru C103 C102 71.88(14)
Ru C103 C104 71.57(13)
Ru C103 H103 121.83
C102 C103 C104 107.7(2)
C102 C103 H103 126.1
C104 C103 H103 126.2
Ru C104 C103 71.62(13)
Ru C104 C105 71.79(13)
Ru C104 H104 122.94
C103 C104 C105 108.6(2)
C103 C104 H104 125.5
C105 C104 H104 125.9
Ru C105 C101 71.72(12)
Ru C105 C104 71.16(12)
Ru C105 H105 122.39
C101 C105 C104 107.0(2)
C101 C105 H105 127.1
C104 C105 H105 125.9
Fe C301 C3 128.61(14)
Fe C301 C302 68.64(12)
Fe C301 C305 69.37(12)
C3 C301 C302 128.71(18)
C3 C301 C305 123.9(2)
C302 C301 C305 107.36(18)
Fe C302 C301 70.10(12)
Fe C302 C303 70.42(13)
Fe C302 H302 125.07
C301 C302 C303 108.1(2)
C301 C302 H302 125.8
C303 C302 H302 126.1
Fe C303 C302 68.90(12)
Fe C303 C304 69.52(13)
Fe C303 H303 126.9
C302 C303 C304 108.3(2)
C302 C303 H303 125.9
C304 C303 H303 125.8
Fe C304 C303 69.88(13)
Fe C304 C305 69.75(13)
Fe C304 H304 126.4
C303 C304 C305 108.5(2)
C303 C304 H304 125.3
C305 C304 H304 126.2
Fe C305 C301 69.52(12)
Fe C305 C304 69.57(14)
Fe C305 H305 126.70
C301 C305 C304 107.7(2)
C301 C305 H305 126.4
C304 C305 H305 125.9
Fe C301' C302' 70.23(16)
Fe C301' C305' 69.95(16)
Fe C301' H301' 127.0
C302' C301' C305' 109.0(3)
C302' C301' H301' 125.8
C305' C301' H301' 125.2
Fe C302' C301' 69.16(16)
Fe C302' C303' 69.4(2)
Fe C302' H302' 126.1
C301' C302' C303' 107.2(3)
C301' C302' H302' 125.9
C303' C302' H302' 126.9
Fe C303' C302' 70.7(2)
Fe C303' C304' 68.9(2)
Fe C303' H303' 126.1
C302' C303' C304' 108.4(3)
C302' C303' H303' 126.2
C304' C303' H303' 125.4
Fe C304' C303' 69.4(2)
Fe C304' C305' 70.40(18)
Fe C304' H304' 125.3
C303' C304' C305' 107.2(3)
C303' C304' H304' 125.6
C305' C304' H304' 127.2
Fe C305' C301' 69.66(16)
Fe C305' C304' 69.40(18)
Fe C305' H305' 126.5
C301' C305' C304' 108.2(3)
C301' C305' H305' 125.2
C304' C305' H305' 126.7
Cl1 C0 Cl2 113.9(3)
Cl1 C0 H0a 110.0
Cl1 C0 H0b 108.6
Cl2 C0 H0a 108.7
Cl2 C0 H0b 107.8
H0a C0 H0b 107.6

loop_
_geom_bond_atom_site_label_1
_geom_bond_atom_site_label_2
_geom_bond_distance
Ru P1 2.3329(5)
Ru P2 2.3053(6)
Ru C2 2.086(2)
Ru C101 2.258(2)
Ru C102 2.261(2)
Ru C103 2.247(2)
Ru C104 2.247(2)
Ru C105 2.255(2)
Fe C301 2.048(2)
Fe C302 2.028(2)
Fe C303 2.048(2)
Fe C304 2.044(2)
Fe C305 2.046(2)
Fe C301' 2.043(3)
Fe C302' 2.058(3)
Fe C303' 2.041(4)
Fe C304' 2.034(3)
Fe C305' 2.047(3)
P1 C111 1.836(2)
P1 C121 1.840(2)
P1 C10 1.845(2)
C111 C112 1.400(4)
C111 C116 1.391(3)
C112 C113 1.398(4)
C112 H112 .958
C113 C114 1.379(4)
C113 H113 .958
C114 C115 1.372(5)
C114 H114 .959
C115 C116 1.399(4)
C115 H115 .955
C116 H116 .959
C121 C122 1.397(3)
C121 C126 1.393(3)
C122 C123 1.387(3)
C122 H122 .956
C123 C124 1.384(4)
C123 H123 .962
C124 C125 1.381(3)
C124 H124 .954
C125 C126 1.401(3)
C125 H125 .951
C126 H126 .958
C10 C20 1.532(3)
C10 H10a .962
C10 H10b .944
C20 P2 1.846(2)
C20 H20a .955
C20 H20b .949
P2 C211 1.849(2)
P2 C221 1.819(2)
C211 C212 1.400(3)
C211 C216 1.397(3)
C212 C213 1.386(3)
C212 H212 .953
C213 C214 1.381(4)
C213 H213 .951
C214 C215 1.382(4)
C214 H214 .953
C215 C216 1.393(3)
C215 H215 .960
C216 H216 .954
C221 C222 1.393(3)
C221 C226 1.405(3)
C222 C223 1.386(4)
C222 H222 .956
C223 C224 1.400(4)
C223 H223 .956
C224 C225 1.375(4)
C224 H224 .956
C225 C226 1.389(4)
C225 H225 .955
C226 H226 .957
C1 C11 1.440(3)
C1 C12 1.438(3)
C1 C2 1.380(3)
C11 N11 1.146(3)
C12 N12 1.152(3)
C2 C3 1.492(3)
C3 C4 1.361(3)
C3 C301 1.461(3)
C4 C41 1.434(3)
C4 C42 1.443(3)
C41 N41 1.150(3)
C42 N42 1.146(4)
C101 C102 1.412(3)
C101 C105 1.423(3)
C101 H101 .951
C102 C103 1.441(3)
C102 H102 .950
C103 C104 1.419(3)
C103 H103 .955
C104 C105 1.430(3)
C104 H104 .955
C105 H105 .956
C301 C302 1.436(3)
C301 C305 1.437(3)
C302 C303 1.417(3)
C302 H302 .959
C303 C304 1.419(4)
C303 H303 .951
C304 C305 1.421(3)
C304 H304 .953
C305 H305 .954
C301' C302' 1.423(5)
C301' C305' 1.412(4)
C301' H301' .963
C302' C303' 1.400(5)
C302' H302' .971
C303' C304' 1.450(5)
C303' H303' .965
C304' C305' 1.403(5)
C304' H304' .964
C305' H305' .966
C0 Cl1 1.750(6)
C0 Cl2 1.732(6)
C0 H0a .950
C0 H0b .972
